data_4028321
loop_
_publ_author_name
'Christopher C. Nawrat'
'Leoni I. Palmer'
'Alexander J. Blake'
'Christopher J. Moody'

_publ_section_title
;
 Two Approaches to the Aromatic Core of the Aminonaphthoquinone
 Antibiotics
;
_journal_name_full 'Journal of Organic Chemistry'
_journal_page_first 5587
_journal_page_last 5603
_journal_paper_doi 10.1021/jo400737f
_journal_volume 78
_journal_year 2013
_chemical_formula_moiety 'C21 H20 O5'
_chemical_formula_sum 'C21 H20 O5'
_chemical_formula_weight 352.37
_chemical_name_systematic
; 
 ? 
;
_space_group_IT_number 14
_symmetry_cell_setting monoclinic
_symmetry_space_group_name_Hall '-P 2ybc'
_symmetry_space_group_name_H-M 'P 1 21/c 1'
_atom_sites_solution_hydrogens 'OH and sp2-bound Me H atoms from delta-F; others placed geometrically'
_atom_sites_solution_primary direct
_audit_creation_method 'enCIFer editing of SHELXL97 CIF output'
_cell_angle_alpha 90.00
_cell_angle_beta 91.457(2)
_cell_angle_gamma 90.00
_cell_formula_units_Z 4
_cell_length_a 11.6527(14)
_cell_length_b 8.0359(10)
_cell_length_c 18.959(2)
_cell_measurement_reflns_used 2804
_cell_measurement_temperature 150(2)
_cell_measurement_theta_max 27.3
_cell_measurement_theta_min 2.7
_cell_volume 1774.7(4)
_computing_cell_refinement 'Bruker SAINT version 6.36A (Bruker, 2000)'
_computing_data_collection 'Bruker SMART version 5.625 (Bruker, 2001)'
_computing_data_reduction 'Bruker SAINT; Bruker SHELXTL (Bruker, 2001)'
_computing_publication_material 'enCIFer (Allen et al., 2004); PLATON (Spek, 2003)'
_computing_structure_refinement 'SHELXL97 (Sheldrick, 1997)'
_computing_structure_solution 'SHELXS97 (Sheldrick, 1990)'
_diffrn_ambient_temperature 150(2)
_diffrn_measured_fraction_theta_full 0.995
_diffrn_measured_fraction_theta_max 0.993
_diffrn_measurement_device_type 'Bruker SMART APEX CCD area detector'
_diffrn_measurement_method omega
_diffrn_radiation_monochromator graphite
_diffrn_radiation_source 'normal-focus sealed tube'
_diffrn_radiation_type MoK\a
_diffrn_radiation_wavelength 0.71073
_diffrn_reflns_av_R_equivalents 0.043
_diffrn_reflns_av_sigmaI/netI 0.035
_diffrn_reflns_limit_h_max 14
_diffrn_reflns_limit_h_min -15
_diffrn_reflns_limit_k_max 10
_diffrn_reflns_limit_k_min -10
_diffrn_reflns_limit_l_max 13
_diffrn_reflns_limit_l_min -24
_diffrn_reflns_number 11081
_diffrn_reflns_theta_full 27.50
_diffrn_reflns_theta_max 27.54
_diffrn_reflns_theta_min 2.74
_diffrn_standards_decay_% 0
_diffrn_standards_number 0
_exptl_absorpt_coefficient_mu 0.094
_exptl_absorpt_correction_type none
_exptl_crystal_colour colourless
_exptl_crystal_density_diffrn 1.319
_exptl_crystal_description tablet
_exptl_crystal_F_000 744
_exptl_crystal_size_max 0.39
_exptl_crystal_size_mid 0.31
_exptl_crystal_size_min 0.17
_refine_diff_density_max 0.27
_refine_diff_density_min -0.21
_refine_diff_density_rms 0.04
_refine_ls_extinction_method none
_refine_ls_goodness_of_fit_ref 1.10
_refine_ls_hydrogen_treatment 'rigid rotor; riding model'
_refine_ls_matrix_type full
_refine_ls_number_parameters 237
_refine_ls_number_reflns 4072
_refine_ls_number_restraints 0
_refine_ls_restrained_S_all 1.10
_refine_ls_R_factor_all 0.0479
_refine_ls_R_factor_gt 0.0393
_refine_ls_shift/su_max 0.001
_refine_ls_shift/su_mean 0.000
_refine_ls_structure_factor_coef Fsqd
_refine_ls_weighting_details 'calc w=1/[\s^2^(Fo^2^)+(0.067P)^2^] where P=(Fo^2^+2Fc^2^)/3'
_refine_ls_weighting_scheme calc
_refine_ls_wR_factor_gt 0.112
_refine_ls_wR_factor_ref 0.117
_reflns_number_gt 3273
_reflns_number_total 4072
_reflns_threshold_expression I>2sigma(I)
_cod_data_source_file jo400737f_si_002.cif
_cod_data_source_block mebznp
_cod_original_cell_volume 1774.8(6)
_cod_original_sg_symbol_H-M 'P 21/c'
_cod_database_code 4028321

loop_
_symmetry_equiv_pos_as_xyz
'x, y, z'
'-x, y+1/2, -z+1/2'
'-x, -y, -z'
'x, -y-1/2, z-1/2'

loop_
_atom_site_label
_atom_site_type_symbol
_atom_site_fract_x
_atom_site_fract_y
_atom_site_fract_z
_atom_site_U_iso_or_equiv
_atom_site_adp_type
_atom_site_occupancy
_atom_site_symmetry_multiplicity
_atom_site_calc_flag
_atom_site_refinement_flags
O1 O 0.47490(7) 0.65389(11) 0.12693(4) 0.0320(2) Uani 1 1 d .
H1O H 0.4653 0.6066 0.0877 0.048 Uiso 1 1 calc R
O2 O 0.61768(7) 0.45585(10) -0.00004(4) 0.0334(2) Uani 1 1 d .
O3 O 0.83444(7) 0.33149(10) 0.06314(4) 0.0314(2) Uani 1 1 d .
O4 O 0.59252(8) 0.28108(10) 0.09071(5) 0.0376(2) Uani 1 1 d .
O5 O 1.13316(7) 0.58822(10) 0.19797(4) 0.0316(2) Uani 1 1 d .
C1 C 0.66743(9) 0.54322(13) 0.11738(6) 0.0248(2) Uani 1 1 d .
C2 C 0.58868(9) 0.65060(13) 0.14605(6) 0.0255(2) Uani 1 1 d .
C3 C 0.62166(9) 0.76329(13) 0.20046(6) 0.0266(2) Uani 1 1 d .
C4A C 0.81970(9) 0.66711(13) 0.19177(6) 0.0250(2) Uani 1 1 d .
C4 C 0.73429(10) 0.76894(13) 0.22194(6) 0.0270(2) Uani 1 1 d .
H4 H 0.7564 0.8440 0.2585 0.032 Uiso 1 1 calc R
C5 C 0.93685(10) 0.68202(13) 0.21390(6) 0.0276(2) Uani 1 1 d .
H5A H 0.9587 0.7581 0.2502 0.033 Uiso 1 1 calc R
C6 C 1.01750(10) 0.58568(13) 0.18241(6) 0.0268(2) Uani 1 1 d .
C7 C 0.98612(9) 0.46934(14) 0.12952(6) 0.0279(3) Uani 1 1 d .
H7 H 1.0436 0.4051 0.1076 0.033 Uiso 1 1 calc R
C8 C 0.87320(10) 0.44882(13) 0.10975(6) 0.0258(2) Uani 1 1 d .
C8A C 0.78552(9) 0.55109(13) 0.13930(6) 0.0242(2) Uani 1 1 d .
C9 C 0.53257(11) 0.87363(16) 0.23281(7) 0.0360(3) Uani 1 1 d .
H9A H 0.5693 0.9446 0.2689 0.054 Uiso 1 1 calc R
H9B H 0.4738 0.8046 0.2545 0.054 Uiso 1 1 calc R
H9C H 0.4967 0.9435 0.1961 0.054 Uiso 1 1 calc R
C10 C 0.62579(9) 0.42313(13) 0.06228(6) 0.0274(2) Uani 1 1 d .
C11 C 0.55267(12) 0.15446(16) 0.04144(8) 0.0445(3) Uani 1 1 d .
H11A H 0.5296 0.0552 0.0676 0.067 Uiso 1 1 calc R
H11B H 0.6146 0.1256 0.0097 0.067 Uiso 1 1 calc R
H11C H 0.4868 0.1970 0.0138 0.067 Uiso 1 1 calc R
C12 C 1.17037(11) 0.69262(16) 0.25471(7) 0.0387(3) Uani 1 1 d .
H12A H 1.2539 0.6844 0.2609 0.058 Uiso 1 1 calc R
H12B H 1.1337 0.6573 0.2982 0.058 Uiso 1 1 calc R
H12C H 1.1492 0.8081 0.2441 0.058 Uiso 1 1 calc R
C13 C 0.91823(10) 0.22195(14) 0.03327(7) 0.0317(3) Uani 1 1 d .
H13A H 0.9663 0.1710 0.0713 0.038 Uiso 1 1 calc R
H13B H 0.9689 0.2852 0.0018 0.038 Uiso 1 1 calc R
C14 C 0.85541(9) 0.08902(13) -0.00782(6) 0.0280(3) Uani 1 1 d .
C15 C 0.83629(10) -0.06581(15) 0.02196(7) 0.0326(3) Uani 1 1 d .
H15 H 0.8616 -0.0872 0.0691 0.039 Uiso 1 1 calc R
C16 C 0.78042(11) -0.18972(15) -0.01661(7) 0.0372(3) Uani 1 1 d .
H16 H 0.7681 -0.2957 0.0041 0.045 Uiso 1 1 calc R
C17 C 0.74284(11) -0.15944(16) -0.08471(7) 0.0381(3) Uani 1 1 d .
H17 H 0.7049 -0.2445 -0.1112 0.046 Uiso 1 1 calc R
C18 C 0.76026(12) -0.00513(18) -0.11461(7) 0.0417(3) Uani 1 1 d .
H18 H 0.7338 0.0162 -0.1616 0.050 Uiso 1 1 calc R
C19 C 0.81620(11) 0.11866(16) -0.07631(7) 0.0366(3) Uani 1 1 d .
H19 H 0.8278 0.2247 -0.0971 0.044 Uiso 1 1 calc R

loop_
_atom_site_aniso_label
_atom_site_aniso_U_11
_atom_site_aniso_U_22
_atom_site_aniso_U_33
_atom_site_aniso_U_23
_atom_site_aniso_U_13
_atom_site_aniso_U_12
O1 0.0276(4) 0.0397(5) 0.0285(4) -0.0081(4) -0.0020(3) 0.0023(3)
O2 0.0351(5) 0.0375(5) 0.0275(5) -0.0069(4) -0.0044(3) 0.0020(3)
O3 0.0285(4) 0.0305(4) 0.0350(5) -0.0134(4) -0.0018(3) 0.0035(3)
O4 0.0463(5) 0.0297(4) 0.0373(5) -0.0097(4) 0.0091(4) -0.0130(4)
O5 0.0276(4) 0.0302(4) 0.0368(5) -0.0030(4) -0.0052(3) -0.0003(3)
C1 0.0289(6) 0.0228(5) 0.0227(5) -0.0010(4) 0.0013(4) -0.0017(4)
C2 0.0283(6) 0.0251(5) 0.0232(5) 0.0017(4) 0.0006(4) -0.0007(4)
C3 0.0316(6) 0.0239(5) 0.0244(6) -0.0006(4) 0.0023(4) 0.0008(4)
C4A 0.0303(6) 0.0212(5) 0.0236(5) 0.0013(4) -0.0003(4) -0.0017(4)
C4 0.0353(6) 0.0227(5) 0.0230(5) -0.0032(4) -0.0006(4) -0.0020(4)
C5 0.0326(6) 0.0237(5) 0.0263(6) -0.0024(4) -0.0030(5) -0.0022(4)
C6 0.0284(6) 0.0241(5) 0.0277(6) 0.0033(4) -0.0030(4) -0.0017(4)
C7 0.0291(6) 0.0251(5) 0.0295(6) -0.0006(5) 0.0014(5) 0.0027(4)
C8 0.0309(6) 0.0222(5) 0.0241(6) -0.0014(4) -0.0012(4) 0.0004(4)
C8A 0.0288(6) 0.0215(5) 0.0224(5) 0.0005(4) 0.0002(4) -0.0007(4)
C9 0.0357(6) 0.0363(6) 0.0358(7) -0.0129(5) 0.0011(5) 0.0035(5)
C10 0.0218(5) 0.0280(6) 0.0325(6) -0.0061(5) 0.0022(4) 0.0001(4)
C11 0.0472(8) 0.0355(7) 0.0513(8) -0.0186(6) 0.0107(6) -0.0158(6)
C12 0.0341(7) 0.0372(7) 0.0442(8) -0.0082(6) -0.0101(6) -0.0018(5)
C13 0.0290(6) 0.0302(6) 0.0361(6) -0.0092(5) 0.0019(5) 0.0032(4)
C14 0.0265(5) 0.0275(6) 0.0300(6) -0.0060(5) 0.0046(4) 0.0025(4)
C15 0.0339(6) 0.0334(6) 0.0307(6) 0.0004(5) 0.0021(5) 0.0019(5)
C16 0.0384(7) 0.0294(6) 0.0442(7) -0.0002(5) 0.0073(6) -0.0031(5)
C17 0.0364(7) 0.0368(7) 0.0412(7) -0.0130(6) 0.0055(5) -0.0078(5)
C18 0.0486(8) 0.0489(8) 0.0275(6) -0.0022(6) -0.0011(6) -0.0071(6)
C19 0.0442(7) 0.0322(6) 0.0334(7) 0.0016(5) 0.0019(5) -0.0042(5)

loop_
_atom_type_symbol
_atom_type_description
_atom_type_scat_dispersion_real
_atom_type_scat_dispersion_imag
_atom_type_scat_source
C C 0.0033 0.0016 'International Tables Vol C Tables 4.2.6.8 and 6.1.1.4'
H H 0.0000 0.0000 'International Tables Vol C Tables 4.2.6.8 and 6.1.1.4'
O O 0.0106 0.0060 'International Tables Vol C Tables 4.2.6.8 and 6.1.1.4'

loop_
_geom_angle_atom_site_label_1
_geom_angle_atom_site_label_2
_geom_angle_atom_site_label_3
_geom_angle
C2 O1 H1O 109.5
C8 O3 C13 117.46(9)
C10 O4 C11 115.79(10)
C6 O5 C12 116.74(9)
C2 C1 C8A 120.16(10)
C2 C1 C10 118.14(10)
C8A C1 C10 121.69(9)
O1 C2 C1 123.91(10)
O1 C2 C3 115.07(9)
C1 C2 C3 120.98(10)
C4 C3 C2 118.61(10)
C4 C3 C9 121.73(10)
C2 C3 C9 119.66(10)
C8A C4A C4 118.42(10)
C8A C4A C5 120.95(10)
C4 C4A C5 120.64(10)
C3 C4 C4A 122.62(10)
C3 C4 H4 118.7
C4A C4 H4 118.7
C6 C5 C4A 119.25(10)
C6 C5 H5A 120.4
C4A C5 H5A 120.4
C5 C6 O5 125.46(10)
C5 C6 C7 121.11(10)
O5 C6 C7 113.43(10)
C8 C7 C6 120.25(10)
C8 C7 H7 119.9
C6 C7 H7 119.9
O3 C8 C7 124.18(10)
O3 C8 C8A 114.96(9)
C7 C8 C8A 120.85(10)
C4A C8A C1 119.09(10)
C4A C8A C8 117.49(10)
C1 C8A C8 123.42(10)
C3 C9 H9A 109.5
C3 C9 H9B 109.5
H9A C9 H9B 109.5
C3 C9 H9C 109.5
H9A C9 H9C 109.5
H9B C9 H9C 109.5
O2 C10 O4 124.57(10)
O2 C10 C1 123.88(10)
O4 C10 C1 111.43(10)
O4 C11 H11A 109.5
O4 C11 H11B 109.5
H11A C11 H11B 109.5
O4 C11 H11C 109.5
H11A C11 H11C 109.5
H11B C11 H11C 109.5
O5 C12 H12A 109.5
O5 C12 H12B 109.5
H12A C12 H12B 109.5
O5 C12 H12C 109.5
H12A C12 H12C 109.5
H12B C12 H12C 109.5
O3 C13 C14 108.19(9)
O3 C13 H13A 110.1
C14 C13 H13A 110.1
O3 C13 H13B 110.1
C14 C13 H13B 110.1
H13A C13 H13B 108.4
C19 C14 C15 118.89(11)
C19 C14 C13 120.56(11)
C15 C14 C13 120.55(11)
C14 C15 C16 120.48(12)
C14 C15 H15 119.8
C16 C15 H15 119.8
C17 C16 C15 120.13(12)
C17 C16 H16 119.9
C15 C16 H16 119.9
C16 C17 C18 119.86(12)
C16 C17 H17 120.1
C18 C17 H17 120.1
C17 C18 C19 120.14(13)
C17 C18 H18 119.9
C19 C18 H18 119.9
C18 C19 C14 120.48(12)
C18 C19 H19 119.8
C14 C19 H19 119.8

loop_
_geom_bond_atom_site_label_1
_geom_bond_atom_site_label_2
_geom_bond_distance
O1 C2 1.3658(13)
O1 H1O 0.8400
O2 C10 1.2118(14)
O3 C8 1.3614(13)
O3 C13 1.4413(13)
O4 C10 1.3245(14)
O4 C11 1.4496(15)
O5 C6 1.3724(13)
O5 C12 1.4231(15)
C1 C2 1.3811(15)
C1 C8A 1.4287(15)
C1 C10 1.4940(15)
C2 C3 1.4184(15)
C3 C4 1.3651(16)
C3 C9 1.5074(15)
C4A C8A 1.4132(15)
C4A C4 1.4199(15)
C4A C5 1.4230(15)
C4 H4 0.9500
C5 C6 1.3667(16)
C5 H5A 0.9500
C6 C7 1.4122(16)
C7 C8 1.3690(16)
C7 H7 0.9500
C8 C8A 1.4361(15)
C9 H9A 0.9800
C9 H9B 0.9800
C9 H9C 0.9800
C11 H11A 0.9800
C11 H11B 0.9800
C11 H11C 0.9800
C12 H12A 0.9800
C12 H12B 0.9800
C12 H12C 0.9800
C13 C14 1.5017(16)
C13 H13A 0.9900
C13 H13B 0.9900
C14 C19 1.3860(17)
C14 C15 1.3867(16)
C15 C16 1.3878(18)
C15 H15 0.9500
C16 C17 1.374(2)
C16 H16 0.9500
C17 C18 1.3806(19)
C17 H17 0.9500
C18 C19 1.3848(19)
C18 H18 0.9500
C19 H19 0.9500

loop_
_geom_hbond_atom_site_label_D
_geom_hbond_atom_site_label_H
_geom_hbond_atom_site_label_A
_geom_hbond_distance_DH
_geom_hbond_distance_HA
_geom_hbond_distance_DA
_geom_hbond_angle_DHA
_geom_hbond_site_symmetry_A
O1 H1O O2 0.84 1.97 2.7563(11) 156 3_665

loop_
_geom_torsion_atom_site_label_1
_geom_torsion_atom_site_label_2
_geom_torsion_atom_site_label_3
_geom_torsion_atom_site_label_4
_geom_torsion
C8A C1 C2 O1 178.48(9)
C10 C1 C2 O1 -0.14(16)
C8A C1 C2 C3 -3.80(16)
C10 C1 C2 C3 177.57(10)
O1 C2 C3 C4 -179.21(10)
C1 C2 C3 C4 2.88(16)
O1 C2 C3 C9 0.55(15)
C1 C2 C3 C9 -177.35(10)
C2 C3 C4 C4A 0.30(16)
C9 C3 C4 C4A -179.46(10)
C8A C4A C4 C3 -2.46(16)
C5 C4A C4 C3 177.47(10)
C8A C4A C5 C6 1.82(16)
C4 C4A C5 C6 -178.11(10)
C4A C5 C6 O5 179.36(9)
C4A C5 C6 C7 -1.42(16)
C12 O5 C6 C5 4.18(16)
C12 O5 C6 C7 -175.09(10)
C5 C6 C7 C8 -1.26(17)
O5 C6 C7 C8 178.04(10)
C13 O3 C8 C7 0.33(16)
C13 O3 C8 C8A -178.28(9)
C6 C7 C8 O3 -174.98(10)
C6 C7 C8 C8A 3.55(16)
C4 C4A C8A C1 1.51(15)
C5 C4A C8A C1 -178.42(10)
C4 C4A C8A C8 -179.70(10)
C5 C4A C8A C8 0.38(15)
C2 C1 C8A C4A 1.54(15)
C10 C1 C8A C4A -179.88(10)
C2 C1 C8A C8 -177.18(10)
C10 C1 C8A C8 1.40(16)
O3 C8 C8A C4A 175.59(9)
C7 C8 C8A C4A -3.07(16)
O3 C8 C8A C1 -5.67(15)
C7 C8 C8A C1 175.67(10)
C11 O4 C10 O2 5.10(16)
C11 O4 C10 C1 -178.79(10)
C2 C1 C10 O2 86.02(14)
C8A C1 C10 O2 -92.59(14)
C2 C1 C10 O4 -90.13(12)
C8A C1 C10 O4 91.27(12)
C8 O3 C13 C14 171.98(9)
O3 C13 C14 C19 82.55(13)
O3 C13 C14 C15 -97.86(12)
C19 C14 C15 C16 1.00(17)
C13 C14 C15 C16 -178.59(11)
C14 C15 C16 C17 -0.42(19)
C15 C16 C17 C18 -0.3(2)
C16 C17 C18 C19 0.5(2)
C17 C18 C19 C14 0.1(2)
C15 C14 C19 C18 -0.86(18)
C13 C14 C19 C18 178.73(12)
